data_2203816
loop_
_publ_author_name
' Cheng-Xia Tan '
'Jian-Ming Gu'
'De-Long Shen'
'Jian-Quan Weng'
'De-Fang Fan'

_publ_section_title
;
 Bis[3-ethyl-1-methyl-5-(2-oxothiazolidin-3-ylcarbonyl)pyrazol-4-yl]
 disulfide
;
_journal_issue 6
_journal_name_full 'Acta Crystallographica Section E'
_journal_page_first o1029
_journal_page_last o1030
_journal_paper_doi 10.1107/S1600536804011833
_journal_volume 60
_journal_year 2004
_chemical_formula_iupac 'C20 H24 N6 O4 S4'
_chemical_formula_moiety 'C20 H24 N6 O4 S4'
_chemical_formula_sum 'C20 H24 N6 O4 S4'
_chemical_formula_weight 540.69
_space_group_IT_number 14
_symmetry_cell_setting monoclinic
_symmetry_space_group_name_Hall '-P 2ybc'
_symmetry_space_group_name_H-M 'P 1 21/c 1'
_cell_angle_alpha 90
_cell_angle_beta 94.076(2)
_cell_angle_gamma 90
_cell_formula_units_Z 4
_cell_length_a 13.3420(10)
_cell_length_b 15.5520(10)
_cell_length_c 12.0130(8)
_cell_measurement_reflns_used 15829
_cell_measurement_temperature 295.0(10)
_cell_measurement_theta_max 27.4
_cell_measurement_theta_min 1.3
_cell_volume 2486.3(3)
_computing_cell_refinement PROCESS-AUTO
_computing_data_collection 'PROCESS-AUTO (Rigaku, 1998)'
_computing_data_reduction 'CrystalStructure (Rigaku and Rigaku/MSC, 2000--2004)'
_computing_molecular_graphics 'WinGX (Farrugia, 1999)'
_computing_publication_material CrystalStructure
_computing_structure_refinement 'CRYSTALS (Watkin et al., 1996)'
_computing_structure_solution 'SIR97 (Altomare et al., 1999)'
_diffrn_detector_area_resol_mean 10.00
_diffrn_measured_fraction_theta_full 0.999
_diffrn_measured_fraction_theta_max 0.997
_diffrn_measurement_device_type 'Rigaku R-AXIS RAPID'
_diffrn_measurement_method \w
_diffrn_radiation_type 'Mo K\a'
_diffrn_radiation_wavelength 0.7107
_diffrn_reflns_av_R_equivalents 0.039
_diffrn_reflns_limit_h_max 17
_diffrn_reflns_limit_h_min -16
_diffrn_reflns_limit_k_max 20
_diffrn_reflns_limit_k_min -20
_diffrn_reflns_limit_l_max 15
_diffrn_reflns_limit_l_min -15
_diffrn_reflns_number 23803
_diffrn_reflns_theta_full 26.0
_diffrn_reflns_theta_max 27.4
_exptl_absorpt_coefficient_mu 0.421
_exptl_absorpt_correction_T_max 0.931
_exptl_absorpt_correction_T_min 0.809
_exptl_absorpt_correction_type multi-scan
_exptl_absorpt_process_details '(ABSCOR; Higashi, 1995)'
_exptl_crystal_colour colorless
_exptl_crystal_density_diffrn 1.444
_exptl_crystal_density_method 'not measured'
_exptl_crystal_description block
_exptl_crystal_F_000 1128
_exptl_crystal_size_max 0.32
_exptl_crystal_size_mid 0.26
_exptl_crystal_size_min 0.17
_refine_diff_density_max 0.31
_refine_diff_density_min -0.22
_refine_ls_extinction_method none
_refine_ls_goodness_of_fit_ref 1.01
_refine_ls_hydrogen_treatment constr
_refine_ls_number_parameters 331
_refine_ls_number_reflns 3436
_refine_ls_R_factor_gt 0.037
_refine_ls_shift/su_max <0.001
_refine_ls_structure_factor_coef Fsqd
_refine_ls_weighting_details 'w = 1/[0.0013Fo^2^ + \s(Fo^2^)]/(4Fo^2^)'
_refine_ls_weighting_scheme calc
_refine_ls_wR_factor_ref 0.097
_reflns_number_gt 3436
_reflns_number_total 5666
_reflns_threshold_expression F^2^>2.0\s(F^2^)
_cod_data_source_file tk6165.cif
_cod_data_source_block I
_cod_original_cell_volume 2486.4(3)
_cod_original_sg_symbol_H-M 'P 21/c'
_cod_database_code 2203816
_cod_database_fobs_code 2203816

loop_
_symmetry_equiv_pos_site_id
_symmetry_equiv_pos_as_xyz
1 +X,+Y,+Z
2 -X,1/2+Y,1/2-Z
3 -X,-Y,-Z
4 +X,1/2-Y,1/2+Z

loop_
_atom_site_label
_atom_site_fract_x
_atom_site_fract_y
_atom_site_fract_z
_atom_site_U_iso_or_equiv
_atom_site_adp_type
_atom_site_calc_flag
_atom_site_refinement_flags
_atom_site_occupancy
_atom_site_type_symbol
S(1) 0.77703(5) 0.64831(4) 0.10365(5) 0.0449(2) Uani d . 1.00 S
S(2) 0.67273(6) 0.89651(5) 0.24815(7) 0.0636(2) Uani d . 1.00 S
S(3) 0.70588(5) 0.53095(4) 0.06410(5) 0.0436(2) Uani d . 1.00 S
S(4) 0.81304(7) 0.24531(6) 0.06394(9) 0.0820(3) Uani d . 1.00 S
O(1) 0.69950(10) 0.63320(10) 0.45330(10) 0.0550(6) Uani d . 1.00 O
O(2) 0.84130(10) 0.80990(10) 0.2732(2) 0.0664(7) Uani d . 1.00 O
O(3) 0.81540(10) 0.42240(10) 0.38730(10) 0.0541(6) Uani d . 1.00 O
O(4) 0.65090(10) 0.32460(10) 0.1185(2) 0.0690(7) Uani d . 1.00 O
N(1) 0.9793(2) 0.57130(10) 0.3374(2) 0.0483(6) Uani d . 1.00 N
N(2) 0.90760(10) 0.60430(10) 0.3976(2) 0.0415(6) Uani d . 1.00 N
N(3) 0.69930(10) 0.74650(10) 0.3372(2) 0.0392(5) Uani d . 1.00 N
N(4) 0.5274(2) 0.52360(10) 0.3105(2) 0.0459(6) Uani d . 1.00 N
N(5) 0.6033(2) 0.46990(10) 0.3473(2) 0.0428(6) Uani d . 1.00 N
N(6) 0.80110(10) 0.35950(10) 0.2186(2) 0.0435(6) Uani d . 1.00 N
C(1) 1.1116(3) 0.5451(4) 0.1624(4) 0.149(2) Uani d . 1.00 C
C(2) 1.0047(2) 0.5496(2) 0.1381(3) 0.0680(10) Uani d . 1.00 C
C(3) 0.9457(2) 0.5809(2) 0.2314(2) 0.0440(7) Uani d . 1.00 C
C(4) 0.8521(2) 0.62180(10) 0.2232(2) 0.0371(6) Uani d . 1.00 C
C(5) 0.8299(2) 0.63650(10) 0.3325(2) 0.0362(6) Uani d . 1.00 C
C(6) 0.9208(2) 0.6028(2) 0.5196(2) 0.0633(9) Uani d . 1.00 C
C(7) 0.7401(2) 0.67070(10) 0.3814(2) 0.0377(7) Uani d . 1.00 C
C(8) 0.6006(2) 0.7723(2) 0.3693(2) 0.0487(8) Uani d . 1.00 C
C(9) 0.5640(2) 0.8409(2) 0.2888(3) 0.0690(10) Uani d . 1.00 C
C(10) 0.7533(2) 0.8106(2) 0.2868(2) 0.0465(8) Uani d . 1.00 C
C(11) 0.3894(2) 0.6372(2) 0.1915(3) 0.0710(10) Uani d . 1.00 C
C(12) 0.4863(2) 0.6129(2) 0.1429(2) 0.0562(8) Uani d . 1.00 C
C(13) 0.5507(2) 0.5508(2) 0.2109(2) 0.0400(7) Uani d . 1.00 C
C(14) 0.6414(2) 0.51390(10) 0.1827(2) 0.0371(6) Uani d . 1.00 C
C(15) 0.6724(2) 0.46220(10) 0.2729(2) 0.0370(6) Uani d . 1.00 C
C(16) 0.5998(3) 0.4301(2) 0.4563(2) 0.0660(10) Uani d . 1.00 C
C(17) 0.7664(2) 0.41320(10) 0.2989(2) 0.0389(7) Uani d . 1.00 C
C(18) 0.9024(2) 0.3241(2) 0.2385(3) 0.0570(9) Uani d . 1.00 C
C(19) 0.9294(2) 0.2854(2) 0.1298(3) 0.0720(10) Uani d . 1.00 C
C(20) 0.7402(2) 0.3170(2) 0.1364(2) 0.0523(8) Uani d . 1.00 C
H(1) 1.1406 0.5991 0.1432 0.180 Uiso c R 1.00 H
H(2) 1.1400 0.4999 0.1203 0.180 Uiso c R 1.00 H
H(3) 1.1256 0.5345 0.2407 0.180 Uiso c R 1.00 H
H(4) 0.9909 0.5876 0.0749 0.083 Uiso c R 1.00 H
H(5) 0.9818 0.4920 0.1184 0.083 Uiso c R 1.00 H
H(6) 0.8929 0.5507 0.5468 0.076 Uiso c R 1.00 H
H(7) 0.8873 0.6513 0.5495 0.075 Uiso c R 1.00 H
H(8) 0.9912 0.6053 0.5424 0.075 Uiso c R 1.00 H
H(9) 0.5555 0.7233 0.3656 0.059 Uiso c R 1.00 H
H(10) 0.6059 0.7950 0.4447 0.059 Uiso c R 1.00 H
H(11) 0.5198 0.8805 0.3240 0.083 Uiso c R 1.00 H
H(12) 0.5282 0.8150 0.2241 0.083 Uiso c R 1.00 H
H(13) 0.3373 0.5977 0.1663 0.085 Uiso c R 1.00 H
H(14) 0.3704 0.6944 0.1689 0.085 Uiso c R 1.00 H
H(15) 0.3991 0.6347 0.2714 0.085 Uiso c R 1.00 H
H(16) 0.4696 0.5868 0.0706 0.067 Uiso c R 1.00 H
H(17) 0.5249 0.6648 0.1334 0.067 Uiso c R 1.00 H
H(18) 0.6333 0.4663 0.5120 0.080 Uiso c R 1.00 H
H(19) 0.6331 0.3753 0.4557 0.080 Uiso c R 1.00 H
H(20) 0.5312 0.4220 0.4732 0.080 Uiso c R 1.00 H
H(21) 0.9490 0.3694 0.2626 0.068 Uiso c R 1.00 H
H(22) 0.9029 0.2798 0.2954 0.068 Uiso c R 1.00 H
H(23) 0.9775 0.2391 0.1421 0.087 Uiso c R 1.00 H
H(24) 0.9572 0.3293 0.0836 0.087 Uiso c R 1.00 H

loop_
_atom_site_aniso_label
_atom_site_aniso_U_11
_atom_site_aniso_U_22
_atom_site_aniso_U_33
_atom_site_aniso_U_12
_atom_site_aniso_U_13
_atom_site_aniso_U_23
S(1) 0.0481(4) 0.0518(4) 0.0343(3) -0.0017(3) 0.0001(3) 0.0091(3)
S(2) 0.0660(5) 0.0458(4) 0.0805(6) 0.0148(4) 0.0160(4) 0.0134(4)
S(3) 0.0470(4) 0.0540(4) 0.0301(3) 0.0004(3) 0.0044(3) -0.0033(3)
S(4) 0.0775(6) 0.0754(6) 0.0927(7) 0.0158(5) 0.0034(5) -0.0418(5)
O(1) 0.0620(10) 0.0590(10) 0.0460(10) 0.0057(9) 0.0177(9) 0.0105(9)
O(2) 0.0470(10) 0.0500(10) 0.105(2) 0.0002(9) 0.0240(10) 0.0120(10)
O(3) 0.0580(10) 0.0610(10) 0.0410(10) 0.0090(10) -0.0073(9) -0.0001(9)
O(4) 0.0460(10) 0.0700(10) 0.089(2) 0.0000(10) -0.0080(10) -0.0270(10)
N(1) 0.0390(10) 0.0540(10) 0.0520(10) 0.0100(10) 0.0020(10) -0.0030(10)
N(2) 0.0420(10) 0.0470(10) 0.0350(10) 0.0070(9) -0.0034(9) 0.0001(9)
N(3) 0.0330(10) 0.0400(10) 0.0460(10) 0.0044(9) 0.0073(9) 0.0015(9)
N(4) 0.0420(10) 0.0470(10) 0.0500(10) 0.0060(10) 0.0090(10) -0.0010(10)
N(5) 0.0470(10) 0.0440(10) 0.0390(10) 0.0040(10) 0.0095(9) 0.0039(9)
N(6) 0.0380(10) 0.0460(10) 0.0460(10) 0.0079(9) -0.0016(9) -0.0070(10)
C(1) 0.057(2) 0.277(8) 0.114(4) 0.033(4) 0.028(2) -0.063(4)
C(2) 0.060(2) 0.082(2) 0.063(2) 0.011(2) 0.020(2) -0.006(2)
C(3) 0.0380(10) 0.050(2) 0.0450(10) 0.0020(10) 0.0040(10) -0.0030(10)
C(4) 0.0350(10) 0.0420(10) 0.0340(10) -0.0010(10) 0.0000(10) 0.0030(10)
C(5) 0.0360(10) 0.0370(10) 0.0350(10) 0.0010(10) 0.0010(10) 0.0020(10)
C(6) 0.071(2) 0.080(2) 0.0370(10) 0.019(2) -0.0110(10) 0.0000(10)
C(7) 0.0400(10) 0.0390(10) 0.0340(10) 0.0010(10) 0.0000(10) -0.0010(10)
C(8) 0.0360(10) 0.051(2) 0.061(2) 0.0030(10) 0.0100(10) -0.0050(10)
C(9) 0.047(2) 0.061(2) 0.099(3) 0.0140(10) 0.002(2) 0.008(2)
C(10) 0.047(2) 0.0400(10) 0.054(2) 0.0020(10) 0.0100(10) 0.0010(10)
C(11) 0.046(2) 0.068(2) 0.097(3) 0.013(2) 0.002(2) 0.008(2)
C(12) 0.054(2) 0.058(2) 0.056(2) 0.0120(10) -0.0010(10) 0.0020(10)
C(13) 0.0360(10) 0.0420(10) 0.0420(10) 0.0010(10) 0.0020(10) -0.0020(10)
C(14) 0.0360(10) 0.0420(10) 0.0340(10) -0.0020(10) 0.0010(10) -0.0020(10)
C(15) 0.0380(10) 0.0380(10) 0.0350(10) 0.0000(10) 0.0050(10) -0.0020(10)
C(16) 0.074(2) 0.077(2) 0.050(2) 0.012(2) 0.024(2) 0.018(2)
C(17) 0.0410(10) 0.0380(10) 0.0380(10) 0.0000(10) 0.0040(10) 0.0030(10)
C(18) 0.045(2) 0.062(2) 0.064(2) 0.0180(10) 0.0010(10) 0.0030(10)
C(19) 0.056(2) 0.081(2) 0.080(2) 0.024(2) 0.012(2) -0.012(2)
C(20) 0.055(2) 0.045(2) 0.057(2) 0.0030(10) 0.0020(10) -0.0100(10)

loop_
_atom_type_symbol
_atom_type_description
_atom_type_scat_dispersion_real
_atom_type_scat_dispersion_imag
_atom_type_scat_source
C C 0.003 0.002
;
International Tables for Crystallography
(1992, Vol. C, Tables 4.2.6.8 and 6.1.1.4)
;
H H 0.000 0.000
;
International Tables for Crystallography
(1992, Vol. C, Table 6.1.1.4)
;
O O 0.011 0.006
;
International Tables for Crystallography
(1992, Vol. C, Tables 4.2.6.8 and 6.1.1.4)
;
N N 0.006 0.003
;
International Tables for Crystallography
(1992, Vol. C, Tables 4.2.6.8 and 6.1.1.4)
;
S S 0.125 0.123
;
International Tables for Crystallography
(1992, Vol. C, Tables 4.2.6.8 and 6.1.1.4)
;

loop_
_geom_angle_atom_site_label_1
_geom_angle_atom_site_label_2
_geom_angle_atom_site_label_3
_geom_angle
_geom_angle_publ_flag
C(4) S(1) S(3) 101.83(8) y
S(1) S(3) C(14) 100.95(8) y
S(1) C(4) C(3) 128.6(2) y
S(1) C(4) C(5) 126.4(2) y
C(10) S(2) C(9) 93.10(10) y
S(2) C(9) C(8) 106.7(2) y
S(2) C(10) O(2) 124.0(2) y
S(2) C(10) N(3) 109.5(2) y
S(3) C(14) C(13) 128.5(2) y
S(3) C(14) C(15) 126.2(2) y
C(20) S(4) C(19) 93.0(2) y
S(4) C(19) C(18) 105.5(2) y
S(4) C(20) O(4) 123.5(2) y
S(4) C(20) N(6) 109.7(2) y
O(1) C(7) N(3) 120.2(2) y
O(1) C(7) C(5) 122.2(2) y
O(2) C(10) N(3) 126.5(2) y
O(3) C(17) N(6) 119.7(2) y
O(3) C(17) C(15) 121.3(2) y
O(4) C(20) N(6) 126.7(3) y
C(3) N(1) N(2) 105.6(2) y
N(1) N(2) C(5) 112.2(2) y
N(1) N(2) C(6) 119.6(2) y
N(1) C(3) C(2) 121.5(2) y
N(1) C(3) C(4) 110.9(2) y
N(2) C(5) C(4) 106.3(2) y
N(2) C(5) C(7) 121.0(2) y
C(6) N(2) C(5) 128.3(2) y
N(3) C(7) C(5) 117.5(2) y
C(10) N(3) C(7) 125.0(2) y
C(8) N(3) C(7) 118.1(2) y
C(10) N(3) C(8) 115.0(2) y
N(3) C(8) C(9) 106.6(2) y
C(13) N(4) N(5) 105.8(2) y
N(4) N(5) C(15) 111.8(2) y
N(4) N(5) C(16) 119.0(2) y
N(4) C(13) C(14) 110.4(2) y
N(4) C(13) C(12) 122.4(2) y
N(5) C(15) C(14) 106.8(2) y
N(5) C(15) C(17) 121.3(2) y
C(16) N(5) C(15) 129.3(2) y
N(6) C(17) C(15) 118.9(2) y
C(20) N(6) C(17) 124.9(2) y
C(18) N(6) C(17) 117.7(2) y
C(20) N(6) C(18) 114.9(2) y
N(6) C(18) C(19) 106.5(2) y
C(1) C(2) C(3) 115.6(3) y
C(2) C(3) C(4) 127.6(2) y
C(3) C(4) C(5) 105.0(2) y
C(4) C(5) C(7) 132.4(2) y
C(11) C(12) C(13) 115.3(3) y
C(12) C(13) C(14) 127.2(2) y
C(13) C(14) C(15) 105.2(2) y
C(14) C(15) C(17) 131.5(2) y
S(2) C(9) H(11) 109.9863 ?
S(2) C(9) H(12) 110.2471 ?
S(4) C(19) H(23) 110.4619 ?
S(4) C(19) H(24) 110.2139 ?
N(2) C(6) H(6) 109.4314 ?
N(2) C(6) H(7) 109.6376 ?
N(2) C(6) H(8) 109.3489 ?
N(3) C(8) H(9) 109.9495 ?
N(3) C(8) H(10) 109.9742 ?
N(5) C(16) H(18) 109.5131 ?
N(5) C(16) H(19) 109.1491 ?
N(5) C(16) H(20) 109.7462 ?
N(6) C(18) H(21) 109.9803 ?
N(6) C(18) H(22) 110.0135 ?
C(1) C(2) H(4) 108.6237 ?
H(1) C(1) C(2) 108.6333 ?
H(3) C(1) C(2) 109.1830 ?
C(1) C(2) H(5) 107.1952 ?
H(2) C(1) C(2) 110.5894 ?
H(3) C(1) H(1) 109.4617 ?
H(2) C(1) H(1) 109.4732 ?
H(3) C(1) H(2) 109.4802 ?
H(4) C(2) C(3) 107.8802 ?
H(5) C(2) C(3) 108.0228 ?
H(5) C(2) H(4) 109.4563 ?
H(7) C(6) H(6) 109.4709 ?
H(8) C(6) H(6) 109.4704 ?
H(8) C(6) H(7) 109.4681 ?
H(9) C(8) C(9) 110.9077 ?
H(10) C(8) C(9) 109.9564 ?
C(8) C(9) H(11) 110.5510 ?
C(8) C(9) H(12) 109.8932 ?
H(10) C(8) H(9) 109.4618 ?
H(12) C(9) H(11) 109.4608 ?
C(11) C(12) H(17) 108.3413 ?
C(11) C(12) H(16) 107.7252 ?
H(13) C(11) C(12) 109.8317 ?
H(15) C(11) C(12) 108.6618 ?
H(14) C(11) C(12) 109.9129 ?
H(15) C(11) H(13) 109.4726 ?
H(14) C(11) H(13) 109.4727 ?
H(15) C(11) H(14) 109.4726 ?
H(17) C(12) C(13) 108.1998 ?
H(16) C(12) C(13) 107.7678 ?
H(17) C(12) H(16) 109.4632 ?
H(19) C(16) H(18) 109.4736 ?
H(20) C(16) H(18) 109.4766 ?
H(20) C(16) H(19) 109.4680 ?
H(21) C(18) C(19) 111.1785 ?
H(22) C(18) C(19) 109.7024 ?
C(18) C(19) H(23) 111.2263 ?
C(18) C(19) H(24) 109.8968 ?
H(22) C(18) H(21) 109.4644 ?
H(24) C(19) H(23) 109.4605 ?

loop_
_geom_bond_atom_site_label_1
_geom_bond_atom_site_label_2
_geom_bond_distance
_geom_bond_publ_flag
S(1) S(3) 2.0962(9) y
S(1) C(4) 1.741(2) y
S(2) C(9) 1.787(3) y
S(2) C(10) 1.756(3) y
S(3) C(14) 1.736(2) y
S(4) C(19) 1.803(3) y
S(4) C(20) 1.751(3) y
O(1) C(7) 1.203(3) y
O(2) C(10) 1.197(3) y
O(3) C(17) 1.214(3) y
O(4) C(20) 1.201(4) y
N(1) N(2) 1.341(3) y
N(1) C(3) 1.329(3) y
N(2) C(5) 1.350(3) y
N(2) C(6) 1.463(3) y
N(3) C(7) 1.388(3) y
N(3) C(8) 1.455(3) y
N(3) C(10) 1.394(3) y
N(4) N(5) 1.361(3) y
N(4) C(13) 1.327(3) y
N(5) C(15) 1.335(3) y
N(5) C(16) 1.452(4) y
N(6) C(17) 1.381(3) y
N(6) C(18) 1.464(3) y
N(6) C(20) 1.399(3) y
C(1) C(2) 1.437(5) y
C(2) C(3) 1.496(4) y
C(3) C(4) 1.399(3) y
C(4) C(5) 1.385(3) y
C(5) C(7) 1.471(3) y
C(8) C(9) 1.499(4) y
C(11) C(12) 1.504(5) y
C(12) C(13) 1.496(4) y
C(13) C(14) 1.402(3) y
C(14) C(15) 1.389(3) y
C(15) C(17) 1.482(3) y
C(18) C(19) 1.505(5) y
C(1) H(1) 0.9600 ?
C(1) H(2) 0.9600 ?
C(1) H(3) 0.9600 ?
C(2) H(4) 0.9700 ?
C(2) H(5) 0.9700 ?
C(6) H(6) 0.9600 ?
C(6) H(7) 0.9600 ?
C(6) H(8) 0.9600 ?
C(8) H(9) 0.9700 ?
C(8) H(10) 0.9700 ?
C(9) H(11) 0.9700 ?
C(9) H(12) 0.9700 ?
C(11) H(13) 0.9600 ?
C(11) H(14) 0.9600 ?
C(11) H(15) 0.9600 ?
C(12) H(16) 0.9700 ?
C(12) H(17) 0.9700 ?
C(16) H(18) 0.9600 ?
C(16) H(19) 0.9600 ?
C(16) H(20) 0.9600 ?
C(18) H(21) 0.9700 ?
C(18) H(22) 0.9700 ?
C(19) H(23) 0.9700 ?
C(19) H(24) 0.9700 ?

loop_
_cod_related_entry_id
_cod_related_entry_database
_cod_related_entry_code
1 ChemSpider 21130741
